data_2210764
loop_
_publ_author_name
'Refat, Moamen S.'
'Gotoh, Kazuma'
'Ishida, Hiroyuki'

_publ_section_title
;
 Monoprotonated [2.2.2]cryptand picrate monohydrate
;
_journal_coeditor_code RZ2069
_journal_issue 10
_journal_name_full 'Acta Crystallographica Section E'
_journal_page_first o4407
_journal_page_last o4409
_journal_paper_doi 10.1107/S1600536806036518
_journal_volume 62
_journal_year 2006
_chemical_formula_iupac 'C18 H37 N2 O6 +, C6 H2 N3 O7 -, H2 O'
_chemical_formula_moiety 'C18 H37 N2 O6 +, C6 H2 N3 O7 -, H2 O'
_chemical_formula_sum 'C24 H41 N5 O14'
_chemical_formula_weight 623.61
_chemical_name_common
;
monoprotonated [2.2.2]cryptand picrate monohydrate
;
_chemical_name_systematic
;
4,7,13,16,21,24-hexaoxa-1-azonia-10-azabicyclo[8.8.8]hexacosane picrate
monohydrate
;
_space_group_IT_number 14
_symmetry_cell_setting monoclinic
_symmetry_space_group_name_Hall '-P 2ybc'
_symmetry_space_group_name_H-M 'P 1 21/c 1'
_cell_angle_alpha 90.0000
_cell_angle_beta 94.8805(11)
_cell_angle_gamma 90.0000
_cell_formula_units_Z 4
_cell_length_a 9.2633(3)
_cell_length_b 19.2661(6)
_cell_length_c 16.3624(5)
_cell_measurement_reflns_used 17071
_cell_measurement_temperature 150(2)
_cell_measurement_theta_max 30.0
_cell_measurement_theta_min 3.1
_cell_volume 2909.57(16)
_computing_cell_refinement PROCESS-AUTO
_computing_data_collection 'PROCESS-AUTO (Rigaku/MSC, 2004)'
_computing_data_reduction 'CrystalStructure (Rigaku/MSC, 2004)'
_computing_molecular_graphics 'ORTEP-3 (Farrugia, 1997)'
_computing_publication_material CrystalStructure
_computing_structure_refinement 'SHELXL97 (Sheldrick, 1997)'
_computing_structure_solution 'SIR92 (Altomare <i>et al.</i>,  1994)'
_diffrn_detector_area_resol_mean 10.00
_diffrn_measured_fraction_theta_full 0.997
_diffrn_measured_fraction_theta_max 0.995
_diffrn_measurement_device_type 'Rigaku R-AXIS RAPID'
_diffrn_measurement_method \w
_diffrn_radiation_type 'Mo K\a'
_diffrn_radiation_wavelength 0.71075
_diffrn_reflns_av_R_equivalents 0.0669
_diffrn_reflns_av_sigmaI/netI 0.0540
_diffrn_reflns_limit_h_max 12
_diffrn_reflns_limit_h_min -12
_diffrn_reflns_limit_k_max 25
_diffrn_reflns_limit_k_min -22
_diffrn_reflns_limit_l_max 21
_diffrn_reflns_limit_l_min -21
_diffrn_reflns_number 27944
_diffrn_reflns_theta_full 25.00
_diffrn_reflns_theta_max 27.50
_diffrn_reflns_theta_min 3.06
_diffrn_standards_decay_% 0
_diffrn_standards_number 0
_exptl_absorpt_coefficient_mu 0.117
_exptl_absorpt_correction_T_max 0.984
_exptl_absorpt_correction_T_min 0.855
_exptl_absorpt_correction_type multi-scan
_exptl_absorpt_process_details '(ABSCOR; Higashi, 1995)'
_exptl_crystal_colour 'light orange'
_exptl_crystal_density_diffrn 1.424
_exptl_crystal_density_method 'not measured'
_exptl_crystal_description block
_exptl_crystal_F_000 1328.00
_exptl_crystal_size_max 0.17
_exptl_crystal_size_mid 0.16
_exptl_crystal_size_min 0.14
_refine_diff_density_max 0.369
_refine_diff_density_min -0.362
_refine_ls_extinction_method none
_refine_ls_goodness_of_fit_ref 1.104
_refine_ls_hydrogen_treatment mixed
_refine_ls_matrix_type full
_refine_ls_number_parameters 401
_refine_ls_number_reflns 6652
_refine_ls_number_restraints 2
_refine_ls_restrained_S_all 1.103
_refine_ls_R_factor_all 0.1029
_refine_ls_R_factor_gt 0.0470
_refine_ls_shift/su_max 0.000
_refine_ls_shift/su_mean 0.000
_refine_ls_structure_factor_coef Fsqd
_refine_ls_weighting_details 'calc w=1/[\s^2^(Fo^2^)+(0.0486P)^2^+0.9805P] where P=(Fo^2^+2Fc^2^)/3'
_refine_ls_weighting_scheme calc
_refine_ls_wR_factor_gt 0.1004
_refine_ls_wR_factor_ref 0.1308
_reflns_number_gt 3809
_reflns_number_total 6652
_reflns_threshold_expression I>2\s(I)
_cod_data_source_file rz2069.cif
_cod_data_source_block I
_cod_original_sg_symbol_H-M 'P 21/c'
_cod_original_formula_sum 'C24 H41 N5 O14 '
_cod_database_code 2210764
_cod_database_fobs_code 2210764

loop_
_symmetry_equiv_pos_as_xyz
'x, y, z'
'-x, y+1/2, -z+1/2'
'-x, -y, -z'
x,1/2-y,1/2+z

loop_
_atom_site_type_symbol
_atom_site_label
_atom_site_fract_x
_atom_site_fract_y
_atom_site_fract_z
_atom_site_U_iso_or_equiv
_atom_site_adp_type
_atom_site_calc_flag
_atom_site_refinement_flags
_atom_site_occupancy
O O1 0.77296(19) 0.52106(10) 0.83919(9) 0.0464(5) Uani d . 1
O O2 0.6582(2) 0.44969(11) 0.95639(11) 0.0607(6) Uani d . 1
O O3 0.6790(2) 0.49018(11) 1.07753(11) 0.0643(7) Uani d . 1
O O4 1.05127(18) 0.64775(9) 1.16624(9) 0.0373(4) Uani d . 1
O O5 1.18712(17) 0.69393(8) 1.07946(9) 0.0346(4) Uani d . 1
O O6 1.0762(2) 0.65528(10) 0.78939(10) 0.0492(5) Uani d . 1
O O7 1.0162(2) 0.54904(10) 0.76017(10) 0.0485(5) Uani d . 1
O O8 0.54308(16) 0.25531(8) 0.66018(9) 0.0291(4) Uani d . 1
O O9 0.35637(17) 0.20206(8) 0.51844(8) 0.0298(4) Uani d . 1
O O10 0.74915(17) 0.41107(7) 0.52728(8) 0.0279(4) Uani d . 1
O O11 0.55384(16) 0.38291(8) 0.38443(8) 0.0278(4) Uani d . 1
O O12 0.30244(17) 0.40292(9) 0.67876(9) 0.0343(4) Uani d . 1
O O13 0.13705(16) 0.35294(8) 0.54391(8) 0.0284(4) Uani d . 1
O O14 0.44094(19) 0.39776(10) 0.53867(9) 0.0344(4) Uani d D 1
N N1 0.7108(2) 0.49058(10) 1.00681(11) 0.0300(4) Uani d . 1
N N2 1.0875(2) 0.65521(9) 1.09566(10) 0.0255(4) Uani d . 1
N N3 1.0239(2) 0.59899(11) 0.80699(11) 0.0342(5) Uani d . 1
N N4 0.5989(2) 0.41072(9) 0.68611(10) 0.0236(4) Uani d . 1
N N5 0.27304(19) 0.30947(9) 0.38879(10) 0.0251(4) Uani d . 1
C C1 0.8487(2) 0.54625(12) 0.89796(13) 0.0276(5) Uani d . 1
C C2 0.8213(2) 0.53840(11) 0.98380(13) 0.0240(5) Uani d . 1
C C3 0.8978(2) 0.57320(11) 1.04679(12) 0.0243(5) Uani d . 1
H H3 0.8757 0.5665 1.1006 0.029 Uiso calc R 1
C C4 1.0079(2) 0.61823(11) 1.02986(12) 0.0227(5) Uani d . 1
C C5 1.0459(2) 0.62718(11) 0.95026(12) 0.0250(5) Uani d . 1
H H5 1.1205 0.6573 0.9395 0.030 Uiso calc R 1
C C6 0.9725(2) 0.59117(11) 0.88815(12) 0.0257(5) Uani d . 1
C C7 0.6165(3) 0.35071(11) 0.74403(12) 0.0280(5) Uani d . 1
H H7B 0.5247 0.3415 0.7664 0.034 Uiso calc R 1
H H7A 0.6865 0.3628 0.7893 0.034 Uiso calc R 1
C C8 0.6661(2) 0.28606(12) 0.70310(14) 0.0313(5) Uani d . 1
H H8A 0.7377 0.2976 0.6653 0.038 Uiso calc R 1
H H8B 0.7096 0.2541 0.7438 0.038 Uiso calc R 1
C C9 0.5804(3) 0.19835(12) 0.61064(13) 0.0308(5) Uani d . 1
H H9B 0.6413 0.1660 0.6433 0.037 Uiso calc R 1
H H9A 0.6339 0.2148 0.5660 0.037 Uiso calc R 1
C C10 0.4439(3) 0.16258(12) 0.57672(13) 0.0315(5) Uani d . 1
H H10A 0.4700 0.1194 0.5512 0.038 Uiso calc R 1
H H10B 0.3869 0.1510 0.6219 0.038 Uiso calc R 1
C C11 0.4121(3) 0.20478(13) 0.44022(13) 0.0324(5) Uani d . 1
H H11B 0.4385 0.1585 0.4234 0.039 Uiso calc R 1
H H11A 0.4980 0.2337 0.4428 0.039 Uiso calc R 1
C C12 0.2975(3) 0.23436(11) 0.37928(13) 0.0297(5) Uani d . 1
H H12A 0.3252 0.2257 0.3243 0.036 Uiso calc R 1
H H12B 0.2070 0.2101 0.3848 0.036 Uiso calc R 1
C C13 0.7463(2) 0.43803(12) 0.66877(12) 0.0270(5) Uani d . 1
H H13A 0.7747 0.4740 0.7084 0.032 Uiso calc R 1
H H13B 0.8163 0.4006 0.6766 0.032 Uiso calc R 1
C C14 0.7527(3) 0.46717(11) 0.58383(12) 0.0292(5) Uani d . 1
H H14A 0.6709 0.4978 0.5706 0.035 Uiso calc R 1
H H14B 0.8411 0.4937 0.5809 0.035 Uiso calc R 1
C C15 0.7697(3) 0.43410(12) 0.44615(12) 0.0310(5) Uani d . 1
H H15B 0.8722 0.4403 0.4403 0.037 Uiso calc R 1
H H15A 0.7217 0.4784 0.4359 0.037 Uiso calc R 1
C C16 0.7082(3) 0.38133(13) 0.38558(13) 0.0318(5) Uani d . 1
H H16A 0.7376 0.3919 0.3314 0.038 Uiso calc R 1
H H16B 0.7440 0.3355 0.4012 0.038 Uiso calc R 1
C C17 0.4844(3) 0.34652(12) 0.31610(12) 0.0304(5) Uani d . 1
H H17B 0.5173 0.2987 0.3168 0.037 Uiso calc R 1
H H17A 0.5096 0.3677 0.2655 0.037 Uiso calc R 1
C C18 0.3226(3) 0.34849(12) 0.31983(13) 0.0316(5) Uani d . 1
H H18A 0.2921 0.3964 0.3239 0.038 Uiso calc R 1
H H18B 0.2764 0.3297 0.2691 0.038 Uiso calc R 1
C C19 0.5107(3) 0.46852(12) 0.71860(13) 0.0299(5) Uani d . 1
H H19A 0.5643 0.4884 0.7665 0.036 Uiso calc R 1
H H19B 0.4982 0.5046 0.6773 0.036 Uiso calc R 1
C C20 0.3641(3) 0.44628(13) 0.74158(13) 0.0312(5) Uani d . 1
H H20A 0.3733 0.4214 0.7933 0.037 Uiso calc R 1
H H20B 0.3030 0.4866 0.7475 0.037 Uiso calc R 1
C C21 0.1547(2) 0.38701(14) 0.68409(14) 0.0343(6) Uani d . 1
H H21B 0.0952 0.4275 0.6706 0.041 Uiso calc R 1
H H21A 0.1387 0.3724 0.7393 0.041 Uiso calc R 1
C C22 0.1161(3) 0.32961(13) 0.62449(13) 0.0347(6) Uani d . 1
H H22A 0.1767 0.2895 0.6379 0.042 Uiso calc R 1
H H22B 0.0158 0.3162 0.6276 0.042 Uiso calc R 1
C C23 0.0788(2) 0.30457(12) 0.48371(13) 0.0288(5) Uani d . 1
H H23B -0.0260 0.3037 0.4832 0.035 Uiso calc R 1
H H23A 0.1149 0.2584 0.4974 0.035 Uiso calc R 1
C C24 0.1214(2) 0.32502(12) 0.40028(13) 0.0301(5) Uani d . 1
H H24A 0.0598 0.3007 0.3587 0.036 Uiso calc R 1
H H24B 0.1050 0.3744 0.3925 0.036 Uiso calc R 1
H H4N 0.544(3) 0.3974(14) 0.6354(16) 0.054(8) Uiso d . 1
H H14C 0.362(3) 0.3763(16) 0.5414(19) 0.077(12) Uiso d D 1
H H14D 0.471(4) 0.3842(17) 0.4927(14) 0.083(11) Uiso d D 1

loop_
_atom_site_aniso_label
_atom_site_aniso_U_11
_atom_site_aniso_U_22
_atom_site_aniso_U_33
_atom_site_aniso_U_12
_atom_site_aniso_U_13
_atom_site_aniso_U_23
O1 0.0372(11) 0.0700(13) 0.0313(9) -0.0171(10) -0.0019(7) -0.0157(9)
O2 0.0672(15) 0.0661(14) 0.0487(11) -0.0405(12) 0.0051(10) -0.0131(10)
O3 0.0701(15) 0.0795(15) 0.0478(11) -0.0419(12) 0.0321(10) -0.0203(10)
O4 0.0311(10) 0.0569(11) 0.0241(8) -0.0037(8) 0.0034(7) -0.0078(7)
O5 0.0298(10) 0.0350(10) 0.0381(9) -0.0092(8) -0.0025(7) -0.0008(7)
O6 0.0533(13) 0.0622(13) 0.0319(9) -0.0237(10) 0.0024(8) 0.0083(8)
O7 0.0553(13) 0.0575(13) 0.0341(9) -0.0021(10) 0.0123(8) -0.0137(9)
O8 0.0232(9) 0.0312(9) 0.0324(8) 0.0025(7) 0.0005(6) -0.0016(7)
O9 0.0282(9) 0.0342(9) 0.0270(8) 0.0049(7) 0.0026(6) 0.0017(6)
O10 0.0320(9) 0.0279(8) 0.0240(8) -0.0018(7) 0.0040(6) -0.0014(6)
O11 0.0265(9) 0.0347(9) 0.0225(7) -0.0012(7) 0.0038(6) -0.0049(6)
O12 0.0231(9) 0.0512(11) 0.0290(8) -0.0048(8) 0.0056(6) -0.0132(7)
O13 0.0266(9) 0.0311(9) 0.0276(8) -0.0064(7) 0.0027(6) -0.0034(6)
O14 0.0262(10) 0.0534(11) 0.0237(9) -0.0062(9) 0.0020(7) -0.0053(7)
N1 0.0253(11) 0.0298(11) 0.0351(11) -0.0019(9) 0.0037(8) -0.0044(8)
N2 0.0203(10) 0.0287(10) 0.0272(10) 0.0019(8) -0.0002(7) -0.0022(8)
N3 0.0277(11) 0.0496(14) 0.0250(10) -0.0035(10) -0.0002(8) -0.0006(9)
N4 0.0214(10) 0.0275(10) 0.0216(9) -0.0014(8) -0.0011(7) 0.0001(7)
N5 0.0233(10) 0.0261(10) 0.0256(9) -0.0002(8) 0.0003(7) -0.0004(7)
C1 0.0221(12) 0.0334(13) 0.0269(12) 0.0025(10) -0.0002(9) -0.0040(9)
C2 0.0157(11) 0.0256(12) 0.0305(11) -0.0004(9) 0.0012(8) -0.0031(9)
C3 0.0225(12) 0.0255(12) 0.0251(11) 0.0073(9) 0.0027(9) -0.0008(9)
C4 0.0196(11) 0.0258(12) 0.0222(10) 0.0012(9) -0.0019(8) -0.0034(8)
C5 0.0219(12) 0.0235(11) 0.0290(11) 0.0030(9) -0.0004(9) 0.0015(9)
C6 0.0257(12) 0.0314(12) 0.0201(11) 0.0022(10) 0.0019(9) 0.0004(9)
C7 0.0266(13) 0.0343(13) 0.0230(11) 0.0000(10) 0.0002(9) 0.0064(9)
C8 0.0232(12) 0.0311(13) 0.0392(13) -0.0015(10) 0.0003(10) 0.0048(10)
C9 0.0296(13) 0.0314(13) 0.0316(12) 0.0073(10) 0.0045(10) 0.0019(9)
C10 0.0355(14) 0.0278(13) 0.0308(12) 0.0037(10) 0.0014(10) 0.0054(9)
C11 0.0310(14) 0.0374(14) 0.0293(12) 0.0057(11) 0.0057(10) 0.0003(10)
C12 0.0323(13) 0.0284(12) 0.0281(12) -0.0001(10) 0.0020(9) -0.0050(9)
C13 0.0222(12) 0.0311(12) 0.0272(11) -0.0069(10) -0.0014(9) -0.0023(9)
C14 0.0312(13) 0.0270(12) 0.0294(12) -0.0072(10) 0.0026(9) -0.0032(9)
C15 0.0273(13) 0.0387(14) 0.0279(12) -0.0046(11) 0.0079(9) 0.0011(10)
C16 0.0286(14) 0.0399(14) 0.0282(11) 0.0003(11) 0.0105(9) -0.0016(10)
C17 0.0375(14) 0.0325(13) 0.0219(11) -0.0060(11) 0.0059(9) -0.0040(9)
C18 0.0399(15) 0.0317(13) 0.0219(11) -0.0028(11) -0.0040(9) -0.0006(9)
C19 0.0312(13) 0.0290(12) 0.0280(12) 0.0006(10) -0.0051(9) -0.0054(9)
C20 0.0304(14) 0.0370(14) 0.0260(12) 0.0027(11) 0.0008(9) -0.0067(10)
C21 0.0206(12) 0.0520(16) 0.0318(12) -0.0029(11) 0.0111(9) -0.0049(11)
C22 0.0283(14) 0.0433(15) 0.0336(13) -0.0082(11) 0.0092(10) -0.0011(11)
C23 0.0198(12) 0.0292(13) 0.0366(12) -0.0035(10) -0.0031(9) -0.0046(9)
C24 0.0272(13) 0.0291(12) 0.0329(12) -0.0010(10) -0.0043(9) -0.0024(9)

loop_
_atom_type_symbol
_atom_type_description
_atom_type_scat_dispersion_real
_atom_type_scat_dispersion_imag
_atom_type_scat_source
C C 0.0033 0.0016 'International Tables Vol C Tables 4.2.6.8 and 6.1.1.4'
H H 0.0000 0.0000 'International Tables Vol C Tables 4.2.6.8 and 6.1.1.4'
O O 0.0106 0.0060 'International Tables Vol C Tables 4.2.6.8 and 6.1.1.4'
N N 0.0061 0.0033 'International Tables Vol C Tables 4.2.6.8 and 6.1.1.4'

loop_
_geom_angle_atom_site_label_1
_geom_angle_atom_site_label_2
_geom_angle_atom_site_label_3
_geom_angle
C8 O8 C9 112.36(17)
C10 O9 C11 113.24(17)
C14 O10 C15 111.79(16)
C17 O11 C16 112.60(16)
C20 O12 C21 114.75(16)
C22 O13 C23 111.09(16)
H14C O14 H14D 104(3)
O2 N1 O3 121.8(2)
O2 N1 C2 119.19(18)
O3 N1 C2 118.92(18)
O5 N2 O4 122.55(18)
O5 N2 C4 118.91(17)
O4 N2 C4 118.52(18)
O7 N3 O6 123.2(2)
O7 N3 C6 118.8(2)
O6 N3 C6 118.02(19)
C7 N4 C19 112.43(16)
C7 N4 C13 109.66(17)
C19 N4 C13 109.55(17)
C7 N4 H4N 111.0(16)
C19 N4 H4N 103.8(16)
C13 N4 H4N 110.3(16)
C18 N5 C24 111.19(17)
C18 N5 C12 111.23(17)
C24 N5 C12 111.83(17)
O1 C1 C2 125.0(2)
O1 C1 C6 123.1(2)
C2 C1 C6 111.80(18)
C3 C2 N1 116.45(19)
C3 C2 C1 123.5(2)
N1 C2 C1 120.06(18)
C2 C3 C4 119.80(19)
C2 C3 H3 120.1
C4 C3 H3 120.1
C3 C4 C5 121.02(19)
C3 C4 N2 119.95(18)
C5 C4 N2 119.01(19)
C6 C5 C4 119.0(2)
C6 C5 H5 120.5
C4 C5 H5 120.5
C5 C6 N3 116.5(2)
C5 C6 C1 124.60(19)
N3 C6 C1 118.92(18)
N4 C7 C8 112.27(17)
N4 C7 H7B 109.2
C8 C7 H7B 109.2
N4 C7 H7A 109.2
C8 C7 H7A 109.2
H7B C7 H7A 107.9
O8 C8 C7 107.67(18)
O8 C8 H8A 110.2
C7 C8 H8A 110.2
O8 C8 H8B 110.2
C7 C8 H8B 110.2
H8A C8 H8B 108.5
O8 C9 C10 109.02(19)
O8 C9 H9B 109.9
C10 C9 H9B 109.9
O8 C9 H9A 109.9
C10 C9 H9A 109.9
H9B C9 H9A 108.3
O9 C10 C9 114.62(18)
O9 C10 H10A 108.6
C9 C10 H10A 108.6
O9 C10 H10B 108.6
C9 C10 H10B 108.6
H10A C10 H10B 107.6
O9 C11 C12 108.73(18)
O9 C11 H11B 109.9
C12 C11 H11B 109.9
O9 C11 H11A 109.9
C12 C11 H11A 109.9
H11B C11 H11A 108.3
N5 C12 C11 114.04(18)
N5 C12 H12A 108.7
C11 C12 H12A 108.7
N5 C12 H12B 108.7
C11 C12 H12B 108.7
H12A C12 H12B 107.6
C14 C13 N4 114.22(18)
C14 C13 H13A 108.7
N4 C13 H13A 108.7
C14 C13 H13B 108.7
N4 C13 H13B 108.7
H13A C13 H13B 107.6
O10 C14 C13 108.47(17)
O10 C14 H14A 110.0
C13 C14 H14A 110.0
O10 C14 H14B 110.0
C13 C14 H14B 110.0
H14A C14 H14B 108.4
O10 C15 C16 109.32(18)
O10 C15 H15B 109.8
C16 C15 H15B 109.8
O10 C15 H15A 109.8
C16 C15 H15A 109.8
H15B C15 H15A 108.3
O11 C16 C15 108.53(18)
O11 C16 H16A 110.0
C15 C16 H16A 110.0
O11 C16 H16B 110.0
C15 C16 H16B 110.0
H16A C16 H16B 108.4
O11 C17 C18 109.89(17)
O11 C17 H17B 109.7
C18 C17 H17B 109.7
O11 C17 H17A 109.7
C18 C17 H17A 109.7
H17B C17 H17A 108.2
N5 C18 C17 113.40(18)
N5 C18 H18A 108.9
C17 C18 H18A 108.9
N5 C18 H18B 108.9
C17 C18 H18B 108.9
H18A C18 H18B 107.7
C20 C19 N4 114.00(18)
C20 C19 H19A 108.8
N4 C19 H19A 108.8
C20 C19 H19B 108.8
N4 C19 H19B 108.8
H19A C19 H19B 107.6
O12 C20 C19 107.80(17)
O12 C20 H20A 110.1
C19 C20 H20A 110.1
O12 C20 H20B 110.1
C19 C20 H20B 110.1
H20A C20 H20B 108.5
O12 C21 C22 107.39(18)
O12 C21 H21B 110.2
C22 C21 H21B 110.2
O12 C21 H21A 110.2
C22 C21 H21A 110.2
H21B C21 H21A 108.5
O13 C22 C21 109.06(19)
O13 C22 H22A 109.9
C21 C22 H22A 109.9
O13 C22 H22B 109.9
C21 C22 H22B 109.9
H22A C22 H22B 108.3
O13 C23 C24 109.97(18)
O13 C23 H23B 109.7
C24 C23 H23B 109.7
O13 C23 H23A 109.7
C24 C23 H23A 109.7
H23B C23 H23A 108.2
N5 C24 C23 113.06(18)
N5 C24 H24A 109.0
C23 C24 H24A 109.0
N5 C24 H24B 109.0
C23 C24 H24B 109.0
H24A C24 H24B 107.8

loop_
_geom_bond_atom_site_label_1
_geom_bond_atom_site_label_2
_geom_bond_distance
O1 C1 1.240(3)
O2 N1 1.213(2)
O3 N1 1.218(2)
O4 N2 1.238(2)
O5 N2 1.233(2)
O6 N3 1.232(3)
O7 N3 1.228(3)
O8 C8 1.416(3)
O8 C9 1.424(3)
O9 C10 1.419(3)
O9 C11 1.421(2)
O10 C14 1.422(2)
O10 C15 1.428(2)
O11 C17 1.426(2)
O11 C16 1.429(3)
O12 C20 1.407(3)
O12 C21 1.413(3)
O13 C22 1.422(2)
O13 C23 1.428(2)
O14 H14C 0.844(18)
O14 H14D 0.863(18)
N1 C2 1.451(3)
N2 C4 1.441(3)
N3 C6 1.456(3)
N4 C7 1.495(3)
N4 C19 1.504(3)
N4 C13 1.513(3)
N4 H4N 0.97(3)
N5 C18 1.462(3)
N5 C24 1.464(3)
N5 C12 1.475(3)
C1 C2 1.456(3)
C1 C6 1.456(3)
C2 C3 1.375(3)
C3 C4 1.385(3)
C3 H3 0.9300
C4 C5 1.389(3)
C5 C6 1.364(3)
C5 H5 0.9300
C7 C8 1.505(3)
C7 H7B 0.9700
C7 H7A 0.9700
C8 H8A 0.9700
C8 H8B 0.9700
C9 C10 1.504(3)
C9 H9B 0.9700
C9 H9A 0.9700
C10 H10A 0.9700
C10 H10B 0.9700
C11 C12 1.505(3)
C11 H11B 0.9700
C11 H11A 0.9700
C12 H12A 0.9700
C12 H12B 0.9700
C13 C14 1.505(3)
C13 H13A 0.9700
C13 H13B 0.9700
C14 H14A 0.9700
C14 H14B 0.9700
C15 C16 1.498(3)
C15 H15B 0.9700
C15 H15A 0.9700
C16 H16A 0.9700
C16 H16B 0.9700
C17 C18 1.506(3)
C17 H17B 0.9700
C17 H17A 0.9700
C18 H18A 0.9700
C18 H18B 0.9700
C19 C20 1.503(3)
C19 H19A 0.9700
C19 H19B 0.9700
C20 H20A 0.9700
C20 H20B 0.9700
C21 C22 1.497(3)
C21 H21B 0.9700
C21 H21A 0.9700
C22 H22A 0.9700
C22 H22B 0.9700
C23 C24 1.505(3)
C23 H23B 0.9700
C23 H23A 0.9700
C24 H24A 0.9700
C24 H24B 0.9700

loop_
_geom_hbond_atom_site_label_D
_geom_hbond_atom_site_label_H
_geom_hbond_atom_site_label_A
_geom_hbond_site_symmetry_A
_geom_hbond_distance_DH
_geom_hbond_distance_HA
_geom_hbond_distance_DA
_geom_hbond_angle_DHA
_geom_hbond_publ_flag
N4 H4N O14 . 0.97(3) 1.78(3) 2.725(2) 164(2) y
O14 H14C O13 . 0.85(3) 2.14(3) 2.953(2) 163(3) y
O14 H14D O11 . 0.86(3) 1.99(3) 2.827(2) 163(3) y
C7 H7A O4 3_767 0.97 2.48 3.295(3) 141 y
C7 H7A O5 3_767 0.97 2.60 3.391(3) 139 y
C13 H13A O1 . 0.97 2.33 3.206(3) 151 y
C19 H19A O1 . 0.97 2.27 3.163(3) 152 y
C19 H19B O11 3_666 0.97 2.42 3.350(3) 160 y
C21 H21A O4 3_667 0.97 2.47 3.299(3) 143 y
C23 H23A O9 . 0.97 2.48 3.254(3) 136 y

loop_
_geom_torsion_atom_site_label_1
_geom_torsion_atom_site_label_2
_geom_torsion_atom_site_label_3
_geom_torsion_atom_site_label_4
_geom_torsion
O2 N1 C2 C3 -167.0(2)
O3 N1 C2 C3 9.2(3)
O2 N1 C2 C1 11.6(3)
O3 N1 C2 C1 -172.3(2)
O1 C1 C2 C3 -172.6(2)
C6 C1 C2 C3 4.1(3)
O1 C1 C2 N1 9.0(3)
C6 C1 C2 N1 -174.36(18)
N1 C2 C3 C4 178.16(19)
C1 C2 C3 C4 -0.3(3)
C2 C3 C4 C5 -2.2(3)
C2 C3 C4 N2 179.49(19)
O5 N2 C4 C3 178.48(19)
O4 N2 C4 C3 -2.8(3)
O5 N2 C4 C5 0.2(3)
O4 N2 C4 C5 178.85(19)
C3 C4 C5 C6 0.4(3)
N2 C4 C5 C6 178.75(19)
C4 C5 C6 N3 -175.83(19)
C4 C5 C6 C1 4.0(3)
O7 N3 C6 C5 145.6(2)
O6 N3 C6 C5 -32.8(3)
O7 N3 C6 C1 -34.2(3)
O6 N3 C6 C1 147.4(2)
O1 C1 C6 C5 170.7(2)
C2 C1 C6 C5 -6.0(3)
O1 C1 C6 N3 -9.4(3)
C2 C1 C6 N3 173.85(19)
C19 N4 C7 C8 163.72(18)
C13 N4 C7 C8 -74.2(2)
C9 O8 C8 C7 172.63(17)
N4 C7 C8 O8 -80.5(2)
C8 O8 C9 C10 172.15(17)
C11 O9 C10 C9 75.6(2)
O8 C9 C10 O9 68.2(2)
C10 O9 C11 C12 168.19(18)
C18 N5 C12 C11 111.3(2)
C24 N5 C12 C11 -123.8(2)
O9 C11 C12 N5 72.5(2)
C7 N4 C13 C14 147.63(18)
C19 N4 C13 C14 -88.5(2)
C15 O10 C14 C13 -174.05(18)
N4 C13 C14 O10 -73.6(2)
C14 O10 C15 C16 -157.66(19)
C17 O11 C16 C15 166.48(18)
O10 C15 C16 O11 70.5(2)
C16 O11 C17 C18 178.44(18)
C24 N5 C18 C17 167.72(18)
C12 N5 C18 C17 -66.9(2)
O11 C17 C18 N5 -67.0(2)
C7 N4 C19 C20 -55.2(2)
C13 N4 C19 C20 -177.36(17)
C21 O12 C20 C19 -169.75(19)
N4 C19 C20 O12 -44.2(2)
C20 O12 C21 C22 -168.24(19)
C23 O13 C22 C21 -170.12(18)
O12 C21 C22 O13 -61.3(2)
C22 O13 C23 C24 -171.69(18)
C18 N5 C24 C23 -162.17(18)
C12 N5 C24 C23 72.8(2)
O13 C23 C24 N5 75.1(2)
